data_4336728
loop_
_publ_author_name
'Vadapalli Chandrasekhar'
'Prasenjit Bag'
'Wolfgang Kroener'
'Klaus Gieb'
'Paul M\"uller'

_publ_section_title
;
 Pentanuclear Heterometallic {Ni2Ln3} (Ln = Gd, Dy, Tb, Ho) Assemblies.
 Single-Molecule Magnet Behavior and Multistep Relaxation in the
 Dysprosium Derivative
;
_journal_name_full 'Inorganic Chemistry'
_journal_page_first 13078
_journal_page_last 13086
_journal_paper_doi 10.1021/ic4019025
_journal_volume 52
_journal_year 2013
_chemical_formula_sum 'C78 H92 Cl5 N8 Ni2 O18 Tb3'
_chemical_formula_weight 2201.03
_chemical_name_systematic
; 
 ? 
;
_space_group_IT_number 14
_symmetry_cell_setting monoclinic
_symmetry_space_group_name_Hall '-P 2yn'
_symmetry_space_group_name_H-M 'P 1 21/n 1'
_atom_sites_solution_hydrogens geom
_atom_sites_solution_primary direct
_atom_sites_solution_secondary difmap
_audit_creation_method SHELXL-97
_cell_angle_alpha 90.00
_cell_angle_beta 90.52(3)
_cell_angle_gamma 90.00
_cell_formula_units_Z 4
_cell_length_a 13.198(3)
_cell_length_b 26.420(5)
_cell_length_c 23.571(5)
_cell_measurement_reflns_used 4005
_cell_measurement_temperature 100(2)
_cell_measurement_theta_max 22.72
_cell_measurement_theta_min 2.32
_cell_volume 8219(3)
_computing_cell_refinement 'Bruker XSCANS'
_computing_data_collection 'Bruker XSCANS'
_computing_data_reduction 'Bruker SHELXTL'
_computing_molecular_graphics 'Bruker SHELXTL'
_computing_publication_material 'Bruker SHELXTL'
_computing_structure_refinement 'Bruker SHELXTL'
_computing_structure_solution 'Bruker SHELXTL'
_diffrn_ambient_temperature 100(2)
_diffrn_measured_fraction_theta_full 0.996
_diffrn_measured_fraction_theta_max 0.996
_diffrn_measurement_device_type 'CCD area detector'
_diffrn_measurement_method 'phi and omega scans'
_diffrn_radiation_monochromator graphite
_diffrn_radiation_source 'fine-focus sealed tube'
_diffrn_radiation_type MoK\a
_diffrn_radiation_wavelength 0.71073
_diffrn_reflns_av_R_equivalents 0.1198
_diffrn_reflns_av_sigmaI/netI 0.1370
_diffrn_reflns_limit_h_max 15
_diffrn_reflns_limit_h_min -15
_diffrn_reflns_limit_k_max 30
_diffrn_reflns_limit_k_min -32
_diffrn_reflns_limit_l_max 28
_diffrn_reflns_limit_l_min -20
_diffrn_reflns_number 43569
_diffrn_reflns_theta_full 25.50
_diffrn_reflns_theta_max 25.50
_diffrn_reflns_theta_min 1.16
_exptl_absorpt_coefficient_mu 3.233
_exptl_absorpt_correction_T_max 1.0
_exptl_absorpt_correction_T_min 0.576264
_exptl_absorpt_correction_type empirical
_exptl_absorpt_process_details SADABS
_exptl_crystal_colour red
_exptl_crystal_density_diffrn 1.779
_exptl_crystal_description block
_exptl_crystal_F_000 4384
_exptl_crystal_size_max 0.105
_exptl_crystal_size_mid 0.09
_exptl_crystal_size_min 0.075
_refine_diff_density_max 2.295
_refine_diff_density_min -1.913
_refine_diff_density_rms 0.253
_refine_ls_extinction_method none
_refine_ls_goodness_of_fit_ref 1.067
_refine_ls_hydrogen_treatment mixed
_refine_ls_matrix_type fullcycle
_refine_ls_number_parameters 1052
_refine_ls_number_reflns 15220
_refine_ls_number_restraints 85
_refine_ls_restrained_S_all 1.065
_refine_ls_R_factor_all 0.1456
_refine_ls_R_factor_gt 0.0871
_refine_ls_shift/su_max 0.000
_refine_ls_shift/su_mean 0.000
_refine_ls_structure_factor_coef Fsqd
_refine_ls_weighting_details 'calc w=1/[\s^2^(Fo^2^)+(0.0789P)^2^+216.8225P] where P=(Fo^2^+2Fc^2^)/3'
_refine_ls_weighting_scheme calc
_refine_ls_wR_factor_gt 0.2089
_refine_ls_wR_factor_ref 0.2408
_reflns_number_gt 9235
_reflns_number_total 15220
_reflns_threshold_expression >2sigma(I)
_cod_data_source_file ic4019025_si_001_3.cif
_cod_data_source_block Ni2Tb3
_cod_database_code 4336728

loop_
_symmetry_equiv_pos_as_xyz
'x, y, z'
'-x+1/2, y+1/2, -z+1/2'
'-x, -y, -z'
'x-1/2, -y-1/2, z-1/2'

loop_
_atom_site_label
_atom_site_type_symbol
_atom_site_fract_x
_atom_site_fract_y
_atom_site_fract_z
_atom_site_U_iso_or_equiv
_atom_site_adp_type
_atom_site_occupancy
_atom_site_symmetry_multiplicity
_atom_site_calc_flag
_atom_site_refinement_flags
Tb1 Tb 0.03757(6) 0.68087(3) 0.81180(3) 0.026 Uani 1 1 d .
Tb2 Tb 0.18759(6) 0.56763(3) 0.75376(3) 0.026 Uani 1 1 d .
Tb3 Tb 0.37970(6) 0.45878(3) 0.73226(3) 0.025 Uani 1 1 d .
Ni1 Ni 0.07842(16) 0.74990(8) 0.69917(9) 0.028 Uani 1 1 d .
Ni2 Ni 0.20929(15) 0.38574(8) 0.67877(9) 0.028 Uani 1 1 d .
Cl1 Cl 0.5234(4) 0.60764(19) 0.8183(2) 0.051 Uani 1 1 d .
Cl2 Cl 0.6503(3) 0.33744(16) 0.6714(2) 0.040 Uani 1 1 d .
Cl3 Cl 0.1751(10) 0.7076(8) 0.1578(7) 0.240 Uani 1 1 d DU
Cl4 Cl 0.2553(11) 0.7592(5) 0.0648(6) 0.189 Uani 1 1 d DU
Cl5 Cl 0.2723(10) 0.6506(4) 0.0680(5) 0.163 Uani 1 1 d DU
O1 O 0.0026(8) 0.7612(4) 0.6340(4) 0.030 Uani 1 1 d .
O2 O 0.1466(8) 0.7420(4) 0.7679(4) 0.026 Uani 1 1 d .
O3 O 0.1749(7) 0.6287(4) 0.8229(4) 0.025 Uani 1 1 d .
O4 O -0.0413(8) 0.7458(4) 0.8670(5) 0.031 Uani 1 1 d D
H4 H -0.1056(12) 0.746(7) 0.866(3) 0.047 Uiso 1 1 d D
O5 O 0.3411(8) 0.6211(4) 0.7407(5) 0.032 Uani 1 1 d D
O6 O 0.0380(7) 0.6187(4) 0.7433(4) 0.023 Uani 1 1 d .
O7 O -0.0313(8) 0.7314(5) 0.7430(5) 0.035 Uani 1 1 d .
O8 O -0.0340(8) 0.6301(5) 0.8859(5) 0.034 Uani 1 1 d D
H8 H 0.002(2) 0.607(3) 0.901(7) 0.051 Uiso 1 1 d D
O9 O 0.0815(8) 0.5226(4) 0.8140(4) 0.024 Uani 1 1 d .
O10 O 0.2751(8) 0.5182(4) 0.6851(4) 0.028 Uani 1 1 d .
O11 O 0.3416(8) 0.4024(4) 0.6612(5) 0.028 Uani 1 1 d .
O12 O 0.5178(8) 0.5167(4) 0.7455(5) 0.033 Uani 1 1 d D
H12 H 0.509(10) 0.542(2) 0.767(4) 0.050 Uiso 1 1 d D
O13 O 0.1742(9) 0.3717(5) 0.6055(5) 0.042 Uani 1 1 d .
O14 O 0.2548(8) 0.3957(5) 0.7523(5) 0.034 Uani 1 1 d .
O15 O 0.3030(8) 0.5130(4) 0.7953(4) 0.028 Uani 1 1 d .
O16 O 0.5175(8) 0.3979(4) 0.7437(5) 0.031 Uani 1 1 d D
H16 H 0.556(6) 0.391(6) 0.7162(11) 0.046 Uiso 1 1 d D
O22 O 0.0737(10) 0.5482(5) 0.9273(6) 0.054 Uani 1 1 d G
H22A H 0.0240 0.5665 0.9168 0.081 Uiso 1 1 d G
H22B H 0.0765 0.5405 0.8923 0.081 Uiso 1 1 d G
O38 O 0.569(3) 0.584(3) 0.963(2) 0.306 Uani 1 1 d DU
H38 H 0.6072 0.5936 0.9385 0.460 Uiso 1 1 calc R
N1 N 0.1937(10) 0.7586(5) 0.6555(6) 0.032 Uani 1 1 d .
N2 N 0.1478(10) 0.7138(5) 0.8953(5) 0.027 Uani 1 1 d .
N3 N 0.1973(10) 0.6221(5) 0.6628(6) 0.027 Uani 1 1 d .
N4 N -0.1526(10) 0.6609(5) 0.7958(5) 0.028 Uani 1 1 d .
N5 N 0.0637(9) 0.5104(5) 0.7018(6) 0.026 Uani 1 1 d .
N6 N 0.4792(9) 0.4798(5) 0.6391(6) 0.027 Uani 1 1 d .
N7 N 0.0748(9) 0.3785(5) 0.6968(6) 0.026 Uani 1 1 d .
N8 N 0.4211(9) 0.4337(5) 0.8354(6) 0.027 Uani 1 1 d .
C1 C 0.0618(14) 0.7655(7) 0.5894(8) 0.037 Uani 1 1 d .
C2 C 0.0258(15) 0.7751(8) 0.5333(8) 0.047 Uani 1 1 d .
H2 H -0.0436 0.7774 0.5266 0.057 Uiso 1 1 calc R
C3 C 0.0919(15) 0.7810(8) 0.4888(9) 0.052 Uani 1 1 d U
H3 H 0.0672 0.7882 0.4526 0.062 Uiso 1 1 calc R
C4 C 0.1942(16) 0.7763(7) 0.4982(8) 0.049 Uani 1 1 d .
H4A H 0.2381 0.7782 0.4676 0.058 Uiso 1 1 calc R
C5 C 0.2333(14) 0.7687(7) 0.5514(7) 0.042 Uani 1 1 d .
H5 H 0.3030 0.7663 0.5571 0.050 Uiso 1 1 calc R
C6 C 0.1673(13) 0.7645(6) 0.5972(6) 0.029 Uani 1 1 d .
C7 C 0.2859(11) 0.7586(6) 0.6746(7) 0.028 Uani 1 1 d .
H7 H 0.3377 0.7611 0.6483 0.034 Uiso 1 1 calc R
C8 C 0.3132(12) 0.7551(6) 0.7319(7) 0.029 Uani 1 1 d .
C9 C 0.4196(14) 0.7539(7) 0.7456(8) 0.040 Uani 1 1 d .
H9 H 0.4660 0.7544 0.7161 0.048 Uiso 1 1 calc R
C10 C 0.4556(12) 0.7520(6) 0.8008(7) 0.030 Uani 1 1 d .
C11 C 0.5671(12) 0.7472(7) 0.8133(8) 0.038 Uani 1 1 d .
H11A H 0.5882 0.7129 0.8070 0.057 Uiso 1 1 calc R
H11B H 0.5802 0.7563 0.8521 0.057 Uiso 1 1 calc R
H11C H 0.6041 0.7694 0.7887 0.057 Uiso 1 1 calc R
C12 C 0.3845(11) 0.7547(6) 0.8441(7) 0.030 Uani 1 1 d .
H12A H 0.4066 0.7565 0.8816 0.036 Uiso 1 1 calc R
C13 C 0.2811(13) 0.7549(8) 0.8322(8) 0.045 Uani 1 1 d .
C14 C 0.2458(12) 0.7505(6) 0.7763(7) 0.027 Uani 1 1 d .
C15 C 0.2061(11) 0.7607(6) 0.8802(7) 0.028 Uani 1 1 d .
H15A H 0.2427 0.7720 0.9137 0.034 Uiso 1 1 calc R
H15B H 0.1581 0.7870 0.8700 0.034 Uiso 1 1 calc R
C16 C 0.2137(13) 0.6704(6) 0.9128(7) 0.033 Uani 1 1 d .
H16A H 0.1754 0.6479 0.9370 0.039 Uiso 1 1 calc R
H16B H 0.2708 0.6832 0.9347 0.039 Uiso 1 1 calc R
C17 C 0.2535(13) 0.6404(7) 0.8617(7) 0.036 Uani 1 1 d .
H17A H 0.3049 0.6602 0.8425 0.043 Uiso 1 1 calc R
H17B H 0.2848 0.6093 0.8749 0.043 Uiso 1 1 calc R
C18 C 0.0776(12) 0.7259(6) 0.9409(7) 0.030 Uani 1 1 d .
H18A H 0.1151 0.7413 0.9720 0.036 Uiso 1 1 calc R
H18B H 0.0478 0.6948 0.9548 0.036 Uiso 1 1 calc R
C19 C -0.0058(12) 0.7613(6) 0.9224(7) 0.032 Uani 1 1 d D
H19A H -0.0610 0.7601 0.9493 0.038 Uiso 1 1 calc R
H19B H 0.0194 0.7958 0.9209 0.038 Uiso 1 1 calc R
C20 C 0.3707(12) 0.6365(5) 0.6890(7) 0.026 Uani 1 1 d .
C21 C 0.4690(11) 0.6524(5) 0.6775(7) 0.025 Uani 1 1 d .
H21 H 0.5174 0.6546 0.7063 0.030 Uiso 1 1 calc R
C22 C 0.4931(12) 0.6648(6) 0.6219(7) 0.030 Uani 1 1 d .
H22 H 0.5589 0.6749 0.6137 0.036 Uiso 1 1 calc R
C23 C 0.4236(13) 0.6626(6) 0.5795(8) 0.037 Uani 1 1 d .
H23 H 0.4426 0.6711 0.5428 0.044 Uiso 1 1 calc R
C24 C 0.3260(13) 0.6482(7) 0.5896(7) 0.037 Uani 1 1 d .
H24 H 0.2794 0.6462 0.5599 0.045 Uiso 1 1 calc R
C25 C 0.2959(12) 0.6364(6) 0.6460(7) 0.029 Uani 1 1 d .
C26 C 0.1206(13) 0.6310(6) 0.6304(7) 0.034 Uani 1 1 d .
H26 H 0.1352 0.6444 0.5949 0.041 Uiso 1 1 calc R
C27 C 0.0124(13) 0.6226(7) 0.6424(7) 0.035 Uani 1 1 d .
C28 C -0.0529(14) 0.6187(8) 0.5964(8) 0.046 Uani 1 1 d .
H28 H -0.0262 0.6198 0.5601 0.055 Uiso 1 1 calc R
C29 C -0.1560(14) 0.6132(9) 0.6024(8) 0.049 Uani 1 1 d .
C30 C -0.2297(16) 0.6129(11) 0.5526(9) 0.073 Uani 1 1 d .
H30A H -0.2843 0.5900 0.5603 0.110 Uiso 1 1 calc R
H30B H -0.1951 0.6022 0.5190 0.110 Uiso 1 1 calc R
H30C H -0.2563 0.6464 0.5469 0.110 Uiso 1 1 calc R
C31 C -0.1904(14) 0.6126(7) 0.6569(7) 0.037 Uani 1 1 d .
H31 H -0.2601 0.6104 0.6621 0.044 Uiso 1 1 calc R
C32 C -0.1298(13) 0.6149(7) 0.7047(7) 0.035 Uani 1 1 d .
C33 C -0.0222(12) 0.6186(6) 0.6971(7) 0.029 Uani 1 1 d .
C34 C -0.1715(13) 0.6129(6) 0.7627(7) 0.031 Uani 1 1 d .
H34A H -0.1410 0.5846 0.7829 0.037 Uiso 1 1 calc R
H34B H -0.2439 0.6068 0.7602 0.037 Uiso 1 1 calc R
C35 C -0.1972(11) 0.7069(6) 0.7673(7) 0.031 Uani 1 1 d .
H35A H -0.2621 0.6978 0.7505 0.037 Uiso 1 1 calc R
H35B H -0.2097 0.7325 0.7960 0.037 Uiso 1 1 calc R
C36 C -0.1327(12) 0.7291(7) 0.7228(7) 0.034 Uani 1 1 d .
H36A H -0.1363 0.7085 0.6887 0.041 Uiso 1 1 calc R
H36B H -0.1564 0.7629 0.7134 0.041 Uiso 1 1 calc R
C37 C -0.1973(13) 0.6549(7) 0.8533(7) 0.039 Uani 1 1 d .
H37A H -0.2673 0.6441 0.8495 0.046 Uiso 1 1 calc R
H37B H -0.1966 0.6873 0.8726 0.046 Uiso 1 1 calc R
C38 C -0.1388(11) 0.6162(6) 0.8890(7) 0.029 Uani 1 1 d DU
H38A H -0.1615 0.6169 0.9280 0.035 Uiso 1 1 calc R
H38B H -0.1490 0.5823 0.8740 0.035 Uiso 1 1 calc R
C39 C -0.0059(11) 0.5030(6) 0.7949(7) 0.026 Uani 1 1 d .
C40 C -0.0830(11) 0.4874(6) 0.8312(7) 0.027 Uani 1 1 d .
H40 H -0.0748 0.4916 0.8702 0.032 Uiso 1 1 calc R
C41 C -0.1718(13) 0.4656(7) 0.8102(8) 0.040 Uani 1 1 d .
H41 H -0.2202 0.4534 0.8352 0.048 Uiso 1 1 calc R
C42 C -0.1877(13) 0.4622(7) 0.7531(7) 0.033 Uani 1 1 d U
H42 H -0.2490 0.4496 0.7393 0.040 Uiso 1 1 calc R
C43 C -0.1135(12) 0.4772(6) 0.7152(7) 0.030 Uani 1 1 d .
H43 H -0.1246 0.4746 0.6763 0.036 Uiso 1 1 calc R
C44 C -0.0212(13) 0.4965(6) 0.7365(7) 0.030 Uani 1 1 d .
C45 C 0.0677(11) 0.4977(6) 0.6491(7) 0.025 Uani 1 1 d .
H45 H 0.0124 0.4803 0.6341 0.031 Uiso 1 1 calc R
C46 C 0.1519(11) 0.5085(5) 0.6107(7) 0.022 Uani 1 1 d .
C47 C 0.1288(13) 0.5068(6) 0.5537(7) 0.031 Uani 1 1 d .
H47 H 0.0628 0.4997 0.5420 0.037 Uiso 1 1 calc R
C48 C 0.2041(13) 0.5156(6) 0.5129(7) 0.032 Uani 1 1 d .
C49 C 0.1751(15) 0.5209(10) 0.4507(8) 0.056 Uani 1 1 d .
H49A H 0.2324 0.5329 0.4298 0.084 Uiso 1 1 calc R
H49B H 0.1203 0.5445 0.4469 0.084 Uiso 1 1 calc R
H49C H 0.1544 0.4885 0.4361 0.084 Uiso 1 1 calc R
C50 C 0.3032(12) 0.5203(6) 0.5328(7) 0.030 Uani 1 1 d .
H50 H 0.3543 0.5242 0.5063 0.036 Uiso 1 1 calc R
C51 C 0.3300(12) 0.5195(6) 0.5886(7) 0.028 Uani 1 1 d .
C52 C 0.2514(12) 0.5155(5) 0.6296(6) 0.023 Uani 1 1 d .
C53 C 0.4356(12) 0.5243(7) 0.6088(7) 0.032 Uani 1 1 d .
H53A H 0.4396 0.5533 0.6340 0.038 Uiso 1 1 calc R
H53B H 0.4778 0.5316 0.5763 0.038 Uiso 1 1 calc R
C54 C 0.4751(13) 0.4325(6) 0.6024(7) 0.033 Uani 1 1 d .
H54A H 0.4901 0.4418 0.5636 0.040 Uiso 1 1 calc R
H54B H 0.5272 0.4092 0.6152 0.040 Uiso 1 1 calc R
C55 C 0.3734(12) 0.4057(6) 0.6036(7) 0.029 Uani 1 1 d .
H55A H 0.3239 0.4245 0.5814 0.035 Uiso 1 1 calc R
H55B H 0.3796 0.3721 0.5875 0.035 Uiso 1 1 calc R
C56 C 0.5844(12) 0.4902(6) 0.6554(7) 0.032 Uani 1 1 d .
H56A H 0.6214 0.5022 0.6227 0.038 Uiso 1 1 calc R
H56B H 0.6164 0.4592 0.6686 0.038 Uiso 1 1 calc R
C57 C 0.5888(12) 0.5304(6) 0.7030(7) 0.031 Uani 1 1 d DU
H57A H 0.6566 0.5319 0.7193 0.037 Uiso 1 1 calc R
H57B H 0.5722 0.5635 0.6877 0.037 Uiso 1 1 calc R
C58 C 0.0750(13) 0.3634(8) 0.5995(7) 0.040 Uani 1 1 d .
C59 C 0.0319(15) 0.3468(9) 0.5485(10) 0.060 Uani 1 1 d .
H59 H 0.0729 0.3394 0.5177 0.072 Uiso 1 1 calc R
C60 C -0.0709(17) 0.3414(9) 0.5441(9) 0.063 Uani 1 1 d .
H60 H -0.1000 0.3295 0.5106 0.075 Uiso 1 1 calc R
C61 C -0.1343(16) 0.3545(10) 0.5917(9) 0.067 Uani 1 1 d .
H61 H -0.2044 0.3552 0.5875 0.081 Uiso 1 1 calc R
C62 C -0.0897(13) 0.3659(7) 0.6439(7) 0.035 Uani 1 1 d .
H62 H -0.1291 0.3708 0.6760 0.042 Uiso 1 1 calc R
C63 C 0.0138(13) 0.3699(7) 0.6467(7) 0.032 Uani 1 1 d .
C64 C 0.0377(13) 0.3800(6) 0.7486(7) 0.030 Uani 1 1 d .
H64 H -0.0324 0.3789 0.7523 0.036 Uiso 1 1 calc R
C65 C 0.0964(12) 0.3830(6) 0.7990(7) 0.028 Uani 1 1 d U
C66 C 0.0439(12) 0.3764(6) 0.8500(7) 0.030 Uani 1 1 d U
H66 H -0.0259 0.3717 0.8488 0.036 Uiso 1 1 calc R
C67 C 0.0934(14) 0.3769(7) 0.9017(7) 0.037 Uani 1 1 d .
C68 C 0.0391(14) 0.3716(8) 0.9576(8) 0.045 Uani 1 1 d .
H68A H -0.0281 0.3853 0.9541 0.068 Uiso 1 1 calc R
H68B H 0.0757 0.3898 0.9866 0.068 Uiso 1 1 calc R
H68C H 0.0351 0.3365 0.9678 0.068 Uiso 1 1 calc R
C69 C 0.1997(13) 0.3810(6) 0.9022(7) 0.029 Uani 1 1 d .
H69 H 0.2344 0.3797 0.9367 0.035 Uiso 1 1 calc R
C70 C 0.2554(12) 0.3873(6) 0.8515(7) 0.028 Uani 1 1 d .
C71 C 0.2024(11) 0.3886(6) 0.8000(7) 0.026 Uani 1 1 d U
C72 C 0.3660(12) 0.3867(6) 0.8532(7) 0.028 Uani 1 1 d .
H72A H 0.3887 0.3591 0.8293 0.034 Uiso 1 1 calc R
H72B H 0.3871 0.3787 0.8917 0.034 Uiso 1 1 calc R
C73 C 0.3932(13) 0.4759(6) 0.8729(7) 0.033 Uani 1 1 d .
H73A H 0.4475 0.5007 0.8735 0.040 Uiso 1 1 calc R
H73B H 0.3846 0.4633 0.9112 0.040 Uiso 1 1 calc R
C74 C 0.2986(12) 0.5005(7) 0.8537(7) 0.032 Uani 1 1 d .
H74A H 0.2419 0.4780 0.8601 0.038 Uiso 1 1 calc R
H74B H 0.2876 0.5311 0.8757 0.038 Uiso 1 1 calc R
C75 C 0.5304(12) 0.4242(7) 0.8402(7) 0.036 Uani 1 1 d .
H75A H 0.5463 0.4121 0.8781 0.043 Uiso 1 1 calc R
H75B H 0.5670 0.4555 0.8343 0.043 Uiso 1 1 calc R
C76 C 0.5654(13) 0.3841(7) 0.7957(7) 0.036 Uani 1 1 d D
H76A H 0.6385 0.3847 0.7920 0.043 Uiso 1 1 calc R
H76B H 0.5448 0.3504 0.8071 0.043 Uiso 1 1 calc R
C78 C 0.2795(15) 0.7063(5) 0.1097(6) 0.112 Uani 1 1 d D
H78 H 0.3448 0.7092 0.1296 0.134 Uiso 1 1 calc R
C79 C 0.462(3) 0.5959(18) 0.9474(19) 0.171 Uani 1 1 d DU
H79A H 0.4548 0.6319 0.9436 0.257 Uiso 1 1 calc R
H79B H 0.4175 0.5839 0.9764 0.257 Uiso 1 1 calc R
H79C H 0.4454 0.5799 0.9120 0.257 Uiso 1 1 calc R
H5O H 0.393(5) 0.612(4) 0.760(4) 0.000 Uiso 1 1 d D

loop_
_atom_site_aniso_label
_atom_site_aniso_U_11
_atom_site_aniso_U_22
_atom_site_aniso_U_33
_atom_site_aniso_U_23
_atom_site_aniso_U_13
_atom_site_aniso_U_12
Tb1 0.028 0.022 0.027 0.001 0.003 -0.001
Tb2 0.029 0.022 0.027 0.000 0.000 0.002
Tb3 0.027 0.020 0.029 0.003 0.001 0.000
Ni1 0.032 0.021 0.029 0.003 0.002 0.003
Ni2 0.030 0.024 0.029 0.001 0.002 -0.001
Cl1 0.051 0.038 0.064 -0.004 -0.007 0.004
Cl2 0.041 0.024 0.055 -0.001 0.009 0.001
Cl3 0.154 0.362 0.205 -0.105 0.023 -0.076
Cl4 0.201 0.137 0.229 -0.034 -0.074 0.034
Cl5 0.202 0.105 0.181 0.016 -0.031 -0.012
O1 0.041 0.019 0.029 0.008 0.003 -0.001
O2 0.029 0.021 0.030 0.000 0.004 0.000
O3 0.024 0.019 0.033 0.000 -0.003 -0.003
O4 0.033 0.031 0.031 -0.007 0.006 -0.004
O5 0.022 0.035 0.040 0.005 -0.001 -0.003
O6 0.027 0.016 0.025 -0.004 -0.003 -0.002
O7 0.028 0.047 0.031 -0.005 0.000 0.004
O8 0.026 0.042 0.034 0.005 0.001 -0.001
O9 0.029 0.017 0.025 0.001 0.004 -0.003
O10 0.037 0.020 0.026 -0.006 0.006 0.006
O11 0.031 0.019 0.035 -0.002 -0.005 0.005
O12 0.034 0.024 0.042 -0.003 0.008 0.008
O13 0.039 0.054 0.034 0.009 0.000 -0.023
O14 0.033 0.042 0.028 0.002 -0.001 0.005
O15 0.027 0.035 0.022 0.002 -0.006 -0.003
O16 0.036 0.025 0.031 0.008 -0.007 0.012
O22 0.040 0.044 0.077 -0.047 0.015 -0.003
O38 0.336 0.332 0.249 0.064 -0.084 0.063
N1 0.043 0.014 0.040 -0.001 -0.002 0.003
N2 0.032 0.024 0.025 0.005 0.002 0.008
N3 0.029 0.019 0.033 0.000 0.002 -0.006
N4 0.037 0.018 0.029 -0.004 0.000 0.004
N5 0.026 0.015 0.037 0.007 0.001 0.006
N6 0.025 0.024 0.031 0.000 -0.001 -0.001
N7 0.026 0.020 0.033 0.003 0.000 0.004
N8 0.021 0.018 0.042 0.007 -0.003 0.002
C1 0.045 0.023 0.042 -0.003 -0.001 -0.001
C2 0.046 0.055 0.040 0.006 -0.007 -0.016
C3 0.052 0.052 0.052 0.000 0.000 0.000
C4 0.072 0.044 0.030 -0.004 0.014 -0.003
C5 0.044 0.050 0.032 0.003 0.009 0.001
C6 0.057 0.013 0.017 0.008 0.000 -0.005
C7 0.014 0.024 0.047 0.008 -0.001 -0.002
C8 0.035 0.022 0.031 -0.004 0.008 -0.022
C9 0.044 0.043 0.033 0.014 0.011 0.020
C10 0.029 0.030 0.032 0.004 0.005 0.021
C11 0.034 0.023 0.058 0.008 0.003 0.007
C12 0.023 0.034 0.033 0.006 -0.004 0.000
C13 0.031 0.061 0.043 0.013 0.012 0.010
C14 0.034 0.024 0.024 0.000 0.004 0.006
C15 0.022 0.032 0.031 0.003 0.003 -0.006
C16 0.052 0.020 0.026 0.005 -0.010 -0.013
C17 0.034 0.026 0.048 0.005 0.004 -0.010
C18 0.033 0.023 0.034 0.011 0.005 -0.014
C19 0.038 0.031 0.027 -0.009 0.009 -0.016
C20 0.030 0.007 0.041 0.004 0.004 -0.005
C21 0.018 0.012 0.044 0.006 -0.005 -0.005
C22 0.025 0.022 0.043 -0.009 0.002 0.003
C23 0.050 0.021 0.039 0.003 0.018 0.001
C24 0.038 0.044 0.030 0.003 -0.003 0.011
C25 0.037 0.010 0.041 0.005 0.007 -0.002
C26 0.041 0.027 0.035 0.003 0.003 -0.004
C27 0.036 0.033 0.036 0.000 -0.004 0.007
C28 0.042 0.063 0.033 0.003 0.002 0.023
C29 0.037 0.068 0.041 0.005 -0.010 0.004
C30 0.043 0.125 0.052 -0.008 -0.012 0.008
C31 0.044 0.033 0.035 0.007 0.006 -0.002
C32 0.033 0.037 0.035 0.000 0.011 -0.002
C33 0.034 0.026 0.026 0.006 0.001 -0.004
C34 0.038 0.016 0.038 -0.003 0.006 -0.011
C35 0.021 0.032 0.040 -0.010 0.006 -0.004
C36 0.033 0.029 0.041 -0.003 0.002 0.005
C37 0.030 0.042 0.045 -0.011 0.010 -0.009
C38 0.029 0.029 0.029 0.000 0.001 0.000
C39 0.020 0.016 0.043 0.005 0.006 -0.006
C40 0.030 0.016 0.034 -0.004 0.001 -0.007
C41 0.029 0.041 0.051 0.003 0.009 0.005
C42 0.033 0.033 0.033 0.000 0.000 0.000
C43 0.036 0.028 0.027 0.009 -0.003 -0.006
C44 0.047 0.015 0.028 0.008 0.006 0.006
C45 0.022 0.021 0.033 0.006 -0.004 0.001
C46 0.027 0.010 0.030 0.001 0.003 0.006
C47 0.033 0.008 0.051 -0.002 0.002 0.001
C48 0.048 0.026 0.021 -0.006 0.008 0.005
C49 0.040 0.098 0.031 0.003 0.002 -0.008
C50 0.032 0.028 0.030 0.006 0.009 0.002
C51 0.032 0.028 0.024 0.003 -0.004 0.004
C52 0.037 0.010 0.022 -0.003 0.007 0.010
C53 0.029 0.037 0.029 0.004 0.008 -0.004
C54 0.042 0.020 0.037 -0.011 0.010 -0.003
C55 0.041 0.012 0.035 -0.005 -0.001 0.008
C56 0.026 0.018 0.050 0.009 0.001 0.000
C57 0.031 0.031 0.031 0.000 0.000 0.000
C58 0.032 0.053 0.034 0.007 -0.004 -0.021
C59 0.040 0.079 0.060 0.017 -0.011 -0.007
C60 0.076 0.059 0.052 0.016 -0.023 -0.025
C61 0.042 0.111 0.048 0.011 0.001 -0.012
C62 0.034 0.036 0.035 0.006 -0.005 -0.012
C63 0.040 0.032 0.025 0.010 -0.002 -0.011
C64 0.031 0.010 0.050 0.004 0.003 0.009
C65 0.028 0.028 0.028 0.000 0.000 0.000
C66 0.030 0.030 0.031 0.000 0.000 0.000
C67 0.048 0.025 0.038 0.021 0.019 0.002
C68 0.041 0.055 0.041 0.016 0.010 -0.003
C69 0.049 0.019 0.019 0.000 0.001 -0.006
C70 0.031 0.017 0.036 0.003 -0.001 0.006
C71 0.026 0.026 0.026 0.000 0.000 0.000
C72 0.043 0.016 0.026 0.006 0.005 -0.003
C73 0.050 0.015 0.034 0.003 -0.009 -0.010
C74 0.033 0.030 0.032 0.005 0.000 -0.003
C75 0.034 0.043 0.030 0.017 -0.006 -0.003
C76 0.036 0.032 0.040 0.021 0.001 -0.001
C78 0.208 0.097 0.030 -0.003 -0.014 -0.099
C79 0.135 0.178 0.200 -0.069 -0.053 0.030

loop_
_atom_type_symbol
_atom_type_description
_atom_type_scat_dispersion_real
_atom_type_scat_dispersion_imag
_atom_type_scat_source
C C 0.0033 0.0016 'International Tables Vol C Tables 4.2.6.8 and 6.1.1.4'
H H 0.0000 0.0000 'International Tables Vol C Tables 4.2.6.8 and 6.1.1.4'
N N 0.0061 0.0033 'International Tables Vol C Tables 4.2.6.8 and 6.1.1.4'
O O 0.0106 0.0060 'International Tables Vol C Tables 4.2.6.8 and 6.1.1.4'
Cl Cl 0.1484 0.1585 'International Tables Vol C Tables 4.2.6.8 and 6.1.1.4'
Ni Ni 0.3393 1.1124 'International Tables Vol C Tables 4.2.6.8 and 6.1.1.4'
Tb Tb -0.1723 4.1537 'International Tables Vol C Tables 4.2.6.8 and 6.1.1.4'

loop_
_geom_angle_atom_site_label_1
_geom_angle_atom_site_label_2
_geom_angle_atom_site_label_3
_geom_angle
O7 Tb1 O3 138.0(4)
O7 Tb1 O6 85.6(4)
O3 Tb1 O6 69.1(4)
O7 Tb1 O4 78.2(4)
O3 Tb1 O4 135.7(4)
O6 Tb1 O4 153.5(4)
O7 Tb1 O8 133.3(4)
O3 Tb1 O8 84.1(4)
O6 Tb1 O8 96.6(4)
O4 Tb1 O8 80.2(4)
O7 Tb1 O2 62.5(4)
O3 Tb1 O2 88.7(4)
O6 Tb1 O2 99.9(4)
O4 Tb1 O2 91.0(4)
O8 Tb1 O2 158.3(4)
O7 Tb1 N2 124.1(4)
O3 Tb1 N2 71.1(4)
O6 Tb1 N2 140.2(4)
O4 Tb1 N2 65.8(4)
O8 Tb1 N2 81.8(4)
O2 Tb1 N2 76.5(4)
O7 Tb1 N4 68.7(4)
O3 Tb1 N4 131.2(4)
O6 Tb1 N4 76.2(4)
O4 Tb1 N4 78.4(4)
O8 Tb1 N4 66.8(4)
O2 Tb1 N4 131.1(4)
N2 Tb1 N4 135.8(4)
O7 Tb1 Ni1 33.3(3)
O3 Tb1 Ni1 107.0(3)
O6 Tb1 Ni1 80.1(3)
O4 Tb1 Ni1 96.7(3)
O8 Tb1 Ni1 166.1(3)
O2 Tb1 Ni1 34.1(3)
N2 Tb1 Ni1 109.5(3)
N4 Tb1 Ni1 99.3(3)
O7 Tb1 Tb2 113.9(3)
O3 Tb1 Tb2 33.2(3)
O6 Tb1 Tb2 36.0(2)
O4 Tb1 Tb2 167.8(3)
O8 Tb1 Tb2 91.8(3)
O2 Tb1 Tb2 93.3(2)
N2 Tb1 Tb2 104.2(3)
N4 Tb1 Tb2 106.9(3)
Ni1 Tb1 Tb2 93.20(5)
O3 Tb2 O15 100.9(4)
O3 Tb2 O9 83.0(4)
O15 Tb2 O9 79.6(4)
O3 Tb2 O10 154.6(4)
O15 Tb2 O10 67.9(4)
O9 Tb2 O10 115.5(4)
O3 Tb2 O6 67.3(3)
O15 Tb2 O6 158.8(4)
O9 Tb2 O6 81.4(4)
O10 Tb2 O6 129.8(3)
O3 Tb2 O5 75.8(4)
O15 Tb2 O5 82.7(4)
O9 Tb2 O5 149.2(4)
O10 Tb2 O5 80.0(4)
O6 Tb2 O5 109.8(4)
O3 Tb2 N5 135.2(4)
O15 Tb2 N5 104.6(4)
O9 Tb2 N5 66.5(4)
O10 Tb2 N5 70.1(4)
O6 Tb2 N5 76.1(4)
O5 Tb2 N5 143.2(4)
O3 Tb2 N3 101.6(4)
O15 Tb2 N3 131.5(4)
O9 Tb2 N3 145.5(4)
O10 Tb2 N3 73.4(4)
O6 Tb2 N3 69.5(4)
O5 Tb2 N3 62.3(4)
N5 Tb2 N3 88.2(4)
O3 Tb2 Tb1 33.0(2)
O15 Tb2 Tb1 132.4(3)
O9 Tb2 Tb1 82.3(3)
O10 Tb2 Tb1 157.1(3)
O6 Tb2 Tb1 34.4(2)
O5 Tb2 Tb1 91.4(3)
N5 Tb2 Tb1 107.7(3)
N3 Tb2 Tb1 83.8(3)
O3 Tb2 Tb3 131.8(2)
O15 Tb2 Tb3 33.0(3)
O9 Tb2 Tb3 95.6(3)
O10 Tb2 Tb3 35.2(3)
O6 Tb2 Tb3 160.5(2)
O5 Tb2 Tb3 82.6(3)
N5 Tb2 Tb3 85.1(3)
N3 Tb2 Tb3 105.5(3)
Tb1 Tb2 Tb3 164.71(3)
O11 Tb3 O15 141.2(4)
O11 Tb3 O10 88.0(4)
O15 Tb3 O10 68.4(4)
O11 Tb3 O14 63.0(4)
O15 Tb3 O14 89.8(4)
O10 Tb3 O14 98.9(4)
O11 Tb3 O12 132.1(4)
O15 Tb3 O12 81.8(4)
O10 Tb3 O12 94.4(4)
O14 Tb3 O12 160.4(4)
O11 Tb3 O16 79.1(4)
O15 Tb3 O16 132.0(4)
O10 Tb3 O16 157.2(4)
O14 Tb3 O16 91.9(4)
O12 Tb3 O16 80.9(4)
O11 Tb3 N8 124.5(4)
O15 Tb3 N8 69.0(4)
O10 Tb3 N8 137.2(4)
O14 Tb3 N8 77.0(4)
O12 Tb3 N8 83.5(4)
O16 Tb3 N8 64.8(4)
O11 Tb3 N6 68.6(4)
O15 Tb3 N6 129.3(4)
O10 Tb3 N6 76.2(4)
O14 Tb3 N6 131.5(4)
O12 Tb3 N6 65.7(4)
O16 Tb3 N6 81.6(4)
N8 Tb3 N6 137.7(4)
O11 Tb3 Ni2 34.4(3)
O15 Tb3 Ni2 108.4(3)
O10 Tb3 Ni2 79.1(3)
O14 Tb3 Ni2 34.8(3)
O12 Tb3 Ni2 164.4(3)
O16 Tb3 Ni2 99.6(3)
N8 Tb3 Ni2 111.0(3)
N6 Tb3 Ni2 98.8(3)
O11 Tb3 Tb2 116.0(3)
O15 Tb3 Tb2 33.1(2)
O10 Tb3 Tb2 35.6(2)
O14 Tb3 Tb2 92.2(3)
O12 Tb3 Tb2 90.4(3)
O16 Tb3 Tb2 164.5(3)
N8 Tb3 Tb2 101.6(3)
N6 Tb3 Tb2 106.6(3)
Ni2 Tb3 Tb2 92.32(5)
O1 Ni1 O7 94.9(5)
O1 Ni1 O2 175.0(5)
O7 Ni1 O2 81.9(5)
O1 Ni1 N1 87.7(5)
O7 Ni1 N1 171.7(6)
O2 Ni1 N1 96.0(5)
O1 Ni1 Tb1 132.2(3)
O7 Ni1 Tb1 42.6(4)
O2 Ni1 Tb1 46.5(3)
N1 Ni1 Tb1 131.3(4)
O13 Ni2 N7 87.7(5)
O13 Ni2 O14 174.6(6)
N7 Ni2 O14 96.0(5)
O13 Ni2 O11 93.9(5)
N7 Ni2 O11 172.3(5)
O14 Ni2 O11 83.0(5)
O13 Ni2 Tb3 131.7(4)
N7 Ni2 Tb3 130.2(4)
O14 Ni2 Tb3 47.6(4)
O11 Ni2 Tb3 44.5(3)
C1 O1 Ni1 110.8(10)
C14 O2 Ni1 125.0(10)
C14 O2 Tb1 129.6(9)
Ni1 O2 Tb1 99.4(4)
C17 O3 Tb1 121.2(9)
C17 O3 Tb2 123.7(9)
Tb1 O3 Tb2 113.8(4)
C19 O4 Tb1 123.7(10)
C19 O4 H4 110(3)
Tb1 O4 H4 115(7)
C20 O5 Tb2 121.8(9)
C20 O5 H5O 110(8)
Tb2 O5 H5O 115(8)
C33 O6 Tb1 124.3(9)
C33 O6 Tb2 124.3(9)
Tb1 O6 Tb2 109.6(4)
C36 O7 Ni1 124.3(10)
C36 O7 Tb1 125.7(10)
Ni1 O7 Tb1 104.0(5)
C38 O8 Tb1 124.5(9)
C38 O8 H8 109(3)
Tb1 O8 H8 119(7)
C39 O9 Tb2 121.0(9)
C52 O10 Tb3 123.6(8)
C52 O10 Tb2 125.4(9)
Tb3 O10 Tb2 109.2(4)
C55 O11 Ni2 120.9(9)
C55 O11 Tb3 126.1(9)
Ni2 O11 Tb3 101.0(5)
C57 O12 Tb3 125.1(9)
C57 O12 H12 109(3)
Tb3 O12 H12 118(6)
C58 O13 Ni2 112.0(11)
C71 O14 Ni2 127.0(10)
C71 O14 Tb3 128.8(10)
Ni2 O14 Tb3 97.6(5)
C74 O15 Tb3 120.3(9)
C74 O15 Tb2 121.6(9)
Tb3 O15 Tb2 114.0(4)
C76 O16 Tb3 126.1(10)
C76 O16 H16 110(3)
Tb3 O16 H16 121(5)
H22A O22 H22B 83.8
C79 O38 H38 109.5
C7 N1 C6 123.9(15)
C7 N1 Ni1 125.4(12)
C6 N1 Ni1 110.7(11)
C18 N2 C16 109.6(12)
C18 N2 C15 108.9(12)
C16 N2 C15 113.5(12)
C18 N2 Tb1 106.1(9)
C16 N2 Tb1 105.9(9)
C15 N2 Tb1 112.5(9)
C26 N3 C25 120.4(14)
C26 N3 Tb2 123.4(11)
C25 N3 Tb2 115.7(10)
C37 N4 C35 109.5(13)
C37 N4 C34 108.4(13)
C35 N4 C34 112.8(12)
C37 N4 Tb1 106.2(9)
C35 N4 Tb1 106.0(9)
C34 N4 Tb1 113.7(9)
C45 N5 C44 121.3(14)
C45 N5 Tb2 126.1(10)
C44 N5 Tb2 112.4(10)
C56 N6 C53 109.9(12)
C56 N6 C54 109.4(12)
C53 N6 C54 111.4(13)
C56 N6 Tb3 107.4(10)
C53 N6 Tb3 111.9(9)
C54 N6 Tb3 106.6(9)
C64 N7 C63 123.6(14)
C64 N7 Ni2 125.3(11)
C63 N7 Ni2 111.1(10)
C75 N8 C73 109.6(13)
C75 N8 C72 108.3(12)
C73 N8 C72 109.5(12)
C75 N8 Tb3 108.5(9)
C73 N8 Tb3 108.7(9)
C72 N8 Tb3 112.2(9)
O1 C1 C6 119.2(15)
O1 C1 C2 124.0(16)
C6 C1 C2 116.6(16)
C3 C2 C1 121.2(18)
C3 C2 H2 119.4
C1 C2 H2 119.4
C4 C3 C2 120(2)
C4 C3 H3 120.2
C2 C3 H3 120.2
C5 C4 C3 121.6(19)
C5 C4 H4A 119.2
C3 C4 H4A 119.2
C4 C5 C6 119.2(18)
C4 C5 H5 120.4
C6 C5 H5 120.4
C5 C6 C1 121.5(16)
C5 C6 N1 127.2(16)
C1 C6 N1 111.3(15)
N1 C7 C8 124.8(16)
N1 C7 H7 117.6
C8 C7 H7 117.6
C14 C8 C7 125.0(15)
C14 C8 C9 117.4(15)
C7 C8 C9 117.5(15)
C10 C9 C8 122.6(16)
C10 C9 H9 118.7
C8 C9 H9 118.7
C9 C10 C12 117.4(15)
C9 C10 C11 121.0(15)
C12 C10 C11 121.6(15)
C10 C11 H11A 109.5
C10 C11 H11B 109.5
H11A C11 H11B 109.5
C10 C11 H11C 109.5
H11A C11 H11C 109.5
H11B C11 H11C 109.5
C13 C12 C10 121.2(16)
C13 C12 H12A 119.4
C10 C12 H12A 119.4
C12 C13 C14 120.5(16)
C12 C13 C15 119.7(17)
C14 C13 C15 119.8(15)
O2 C14 C8 122.5(14)
O2 C14 C13 117.9(14)
C8 C14 C13 119.6(15)
N2 C15 C13 115.7(15)
N2 C15 H15A 108.4
C13 C15 H15A 108.4
N2 C15 H15B 108.4
C13 C15 H15B 108.4
H15A C15 H15B 107.4
N2 C16 C17 112.3(13)
N2 C16 H16A 109.1
C17 C16 H16A 109.1
N2 C16 H16B 109.1
C17 C16 H16B 109.1
H16A C16 H16B 107.9
O3 C17 C16 111.5(13)
O3 C17 H17A 109.3
C16 C17 H17A 109.3
O3 C17 H17B 109.3
C16 C17 H17B 109.3
H17A C17 H17B 108.0
N2 C18 C19 113.0(13)
N2 C18 H18A 109.0
C19 C18 H18A 109.0
N2 C18 H18B 109.0
C19 C18 H18B 109.0
H18A C18 H18B 107.8
O4 C19 C18 108.4(13)
O4 C19 H19A 110.0
C18 C19 H19A 110.0
O4 C19 H19B 110.0
C18 C19 H19B 110.0
H19A C19 H19B 108.4
O5 C20 C21 123.1(14)
O5 C20 C25 116.3(13)
C21 C20 C25 120.6(15)
C22 C21 C20 118.4(15)
C22 C21 H21 120.8
C20 C21 H21 120.8
C23 C22 C21 121.8(15)
C23 C22 H22 119.1
C21 C22 H22 119.1
C22 C23 C24 121.2(16)
C22 C23 H23 119.4
C24 C23 H23 119.4
C23 C24 C25 119.6(16)
C23 C24 H24 120.2
C25 C24 H24 120.2
C20 C25 N3 116.1(14)
C20 C25 C24 118.1(15)
N3 C25 C24 125.7(15)
N3 C26 C27 128.1(16)
N3 C26 H26 115.9
C27 C26 H26 115.9
C33 C27 C28 121.2(17)
C33 C27 C26 121.4(15)
C28 C27 C26 117.3(16)
C29 C28 C27 122.5(17)
C29 C28 H28 118.8
C27 C28 H28 118.8
C31 C29 C28 115.8(17)
C31 C29 C30 120.7(18)
C28 C29 C30 123.2(18)
C29 C30 H30A 109.5
C29 C30 H30B 109.5
H30A C30 H30B 109.5
C29 C30 H30C 109.5
H30A C30 H30C 109.5
H30B C30 H30C 109.5
C29 C31 C32 124.9(17)
C29 C31 H31 117.6
C32 C31 H31 117.6
C31 C32 C33 118.0(15)
C31 C32 C34 122.4(15)
C33 C32 C34 119.6(15)
O6 C33 C27 124.1(15)
O6 C33 C32 118.6(14)
C27 C33 C32 117.3(15)
C32 C34 N4 112.7(13)
C32 C34 H34A 109.1
N4 C34 H34A 109.1
C32 C34 H34B 109.1
N4 C34 H34B 109.1
H34A C34 H34B 107.8
C36 C35 N4 114.3(13)
C36 C35 H35A 108.7
N4 C35 H35A 108.7
C36 C35 H35B 108.7
N4 C35 H35B 108.7
H35A C35 H35B 107.6
O7 C36 C35 109.0(14)
O7 C36 H36A 109.9
C35 C36 H36A 109.9
O7 C36 H36B 109.9
C35 C36 H36B 109.9
H36A C36 H36B 108.3
N4 C37 C38 111.6(14)
N4 C37 H37A 109.3
C38 C37 H37A 109.3
N4 C37 H37B 109.3
C38 C37 H37B 109.3
H37A C37 H37B 108.0
O8 C38 C37 106.4(13)
O8 C38 H38A 110.4
C37 C38 H38A 110.4
O8 C38 H38B 110.4
C37 C38 H38B 110.4
H38A C38 H38B 108.6
O9 C39 C40 122.6(15)
O9 C39 C44 119.6(14)
C40 C39 C44 117.8(14)
C41 C40 C39 121.3(16)
C41 C40 H40 119.3
C39 C40 H40 119.3
C42 C41 C40 120.0(17)
C42 C41 H41 120.0
C40 C41 H41 120.0
C41 C42 C43 120.8(16)
C41 C42 H42 119.6
C43 C42 H42 119.6
C42 C43 C44 119.2(15)
C42 C43 H43 120.4
C44 C43 H43 120.4
C39 C44 C43 120.7(15)
C39 C44 N5 114.9(14)
C43 C44 N5 124.4(15)
N5 C45 C46 125.6(14)
N5 C45 H45 117.2
C46 C45 H45 117.2
C47 C46 C52 121.0(15)
C47 C46 C45 115.7(14)
C52 C46 C45 123.1(14)
C46 C47 C48 120.7(15)
C46 C47 H47 119.7
C48 C47 H47 119.7
C50 C48 C47 116.8(15)
C50 C48 C49 123.1(15)
C47 C48 C49 120.1(16)
C48 C49 H49A 109.5
C48 C49 H49B 109.5
H49A C49 H49B 109.5
C48 C49 H49C 109.5
H49A C49 H49C 109.5
H49B C49 H49C 109.5
C51 C50 C48 124.2(16)
C51 C50 H50 117.9
C48 C50 H50 117.9
C50 C51 C52 118.2(15)
C50 C51 C53 123.2(15)
C52 C51 C53 118.6(14)
O10 C52 C46 121.8(14)
O10 C52 C51 119.4(14)
C46 C52 C51 118.8(14)
C51 C53 N6 116.6(14)
C51 C53 H53A 108.2
N6 C53 H53A 108.2
C51 C53 H53B 108.2
N6 C53 H53B 108.2
H53A C53 H53B 107.3
C55 C54 N6 113.6(13)
C55 C54 H54A 108.8
N6 C54 H54A 108.8
C55 C54 H54B 108.8
N6 C54 H54B 108.8
H54A C54 H54B 107.7
O11 C55 C54 108.3(13)
O11 C55 H55A 110.0
C54 C55 H55A 110.0
O11 C55 H55B 110.0
C54 C55 H55B 110.0
H55A C55 H55B 108.4
N6 C56 C57 110.4(13)
N6 C56 H56A 109.6
C57 C56 H56A 109.6
N6 C56 H56B 109.6
C57 C56 H56B 109.6
H56A C56 H56B 108.1
O12 C57 C56 108.3(13)
O12 C57 H57A 110.0
C56 C57 H57A 110.0
O12 C57 H57B 110.0
C56 C57 H57B 110.0
H57A C57 H57B 108.4
O13 C58 C63 118.1(15)
O13 C58 C59 122.3(17)
C63 C58 C59 119.5(16)
C60 C59 C58 120(2)
C60 C59 H59 120.2
C58 C59 H59 120.2
C59 C60 C61 120(2)
C59 C60 H60 120.1
C61 C60 H60 120.1
C62 C61 C60 119.6(19)
C62 C61 H61 120.2
C60 C61 H61 120.2
C63 C62 C61 118.2(17)
C63 C62 H62 120.9
C61 C62 H62 120.9
C62 C63 C58 122.5(16)
C62 C63 N7 126.9(15)
C58 C63 N7 110.5(14)
N7 C64 C65 125.0(15)
N7 C64 H64 117.5
C65 C64 H64 117.5
C66 C65 C71 119.8(15)
C66 C65 C64 116.2(15)
C71 C65 C64 123.9(15)
C67 C66 C65 121.6(15)
C67 C66 H66 119.2
C65 C66 H66 119.2
C66 C67 C69 118.1(15)
C66 C67 C68 123.1(16)
C69 C67 C68 118.7(16)
C67 C68 H68A 109.5
C67 C68 H68B 109.5
H68A C68 H68B 109.5
C67 C68 H68C 109.5
H68A C68 H68C 109.5
H68B C68 H68C 109.5
C67 C69 C70 121.8(15)
C67 C69 H69 119.1
C70 C69 H69 119.1
C71 C70 C69 118.4(15)
C71 C70 C72 121.2(14)
C69 C70 C72 120.1(15)
O14 C71 C70 118.3(14)
O14 C71 C65 121.4(14)
C70 C71 C65 120.2(14)
C70 C72 N8 118.0(13)
C70 C72 H72A 107.8
N8 C72 H72A 107.8
C70 C72 H72B 107.8
N8 C72 H72B 107.8
H72A C72 H72B 107.1
N8 C73 C74 111.5(13)
N8 C73 H73A 109.3
C74 C73 H73A 109.3
N8 C73 H73B 109.3
C74 C73 H73B 109.3
H73A C73 H73B 108.0
O15 C74 C73 110.9(14)
O15 C74 H74A 109.5
C73 C74 H74A 109.5
O15 C74 H74B 109.5
C73 C74 H74B 109.5
H74A C74 H74B 108.0
N8 C75 C76 111.2(14)
N8 C75 H75A 109.4
C76 C75 H75A 109.4
N8 C75 H75B 109.4
C76 C75 H75B 109.4
H75A C75 H75B 108.0
O16 C76 C75 105.9(13)
O16 C76 H76A 110.6
C75 C76 H76A 110.6
O16 C76 H76B 110.6
C75 C76 H76B 110.6
H76A C76 H76B 108.7
Cl5 C78 Cl4 108.3(10)
Cl5 C78 Cl3 109.2(11)
Cl4 C78 Cl3 103.0(13)
Cl5 C78 H78 112.0
Cl4 C78 H78 112.0
Cl3 C78 H78 112.0
O38 C79 H79A 109.5
O38 C79 H79B 109.5
H79A C79 H79B 109.5
O38 C79 H79C 109.5
H79A C79 H79C 109.5
H79B C79 H79C 109.5

loop_
_geom_bond_atom_site_label_1
_geom_bond_atom_site_label_2
_geom_bond_distance
Tb1 O7 2.282(12)
Tb1 O3 2.290(10)
Tb1 O6 2.305(10)
Tb1 O4 2.396(11)
Tb1 O8 2.402(11)
Tb1 O2 2.403(10)
Tb1 N2 2.588(13)
Tb1 N4 2.589(13)
Tb1 Ni1 3.270(2)
Tb1 Tb2 3.8460(13)
Tb2 O3 2.300(10)
Tb2 O15 2.311(11)
Tb2 O9 2.329(10)
Tb2 O10 2.385(10)
Tb2 O6 2.401(10)
Tb2 O5 2.491(11)
Tb2 N5 2.534(13)
Tb2 N3 2.586(13)
Tb2 Tb3 3.8703(12)
Tb3 O11 2.295(10)
Tb3 O15 2.305(11)
Tb3 O10 2.361(10)
Tb3 O14 2.394(12)
Tb3 O12 2.399(12)
Tb3 O16 2.440(10)
Tb3 N8 2.573(13)
Tb3 N6 2.629(13)
Tb3 Ni2 3.213(2)
Ni1 O1 1.849(11)
Ni1 O7 1.852(11)
Ni1 O2 1.858(11)
Ni1 N1 1.860(15)
Ni2 O13 1.823(12)
Ni2 N7 1.839(13)
Ni2 O14 1.849(11)
Ni2 O11 1.851(11)
Cl3 C78 1.793(10)
Cl4 C78 1.782(10)
Cl5 C78 1.771(9)
O1 C1 1.32(2)
O2 C14 1.342(19)
O3 C17 1.411(19)
O4 C19 1.444(19)
O4 H4 0.848(10)
O5 C20 1.346(19)
O5 H5O 0.860(10)
O6 C33 1.341(18)
O7 C36 1.418(19)
O8 C38 1.434(18)
O8 H8 0.851(10)
O9 C39 1.338(18)
O10 C52 1.345(18)
O11 C55 1.427(19)
O12 C57 1.424(19)
O12 H12 0.851(10)
O13 C58 1.334(19)
O14 C71 1.338(18)
O15 C74 1.416(18)
O16 C76 1.423(19)
O16 H16 0.850(10)
O22 H22A 0.8502
O22 H22B 0.8501
O38 C79 1.494(10)
O38 H38 0.8200
N1 C7 1.293(19)
N1 C6 1.42(2)
N2 C18 1.46(2)
N2 C16 1.50(2)
N2 C15 1.50(2)
N3 C26 1.28(2)
N3 C25 1.42(2)
N4 C37 1.49(2)
N4 C35 1.51(2)
N4 C34 1.509(19)
N5 C45 1.29(2)
N5 C44 1.44(2)
N6 C56 1.464(19)
N6 C53 1.49(2)
N6 C54 1.52(2)
N7 C64 1.32(2)
N7 C63 1.44(2)
N8 C75 1.47(2)
N8 C73 1.47(2)
N8 C72 1.502(19)
C1 C6 1.40(2)
C1 C2 1.42(2)
C2 C3 1.38(3)
C2 H2 0.9300
C3 C4 1.37(3)
C3 H3 0.9300
C4 C5 1.37(3)
C4 H4A 0.9300
C5 C6 1.40(2)
C5 H5 0.9300
C7 C8 1.40(2)
C7 H7 0.9300
C8 C14 1.39(2)
C8 C9 1.44(2)
C9 C10 1.38(2)
C9 H9 0.9300
C10 C12 1.39(2)
C10 C11 1.50(2)
C11 H11A 0.9600
C11 H11B 0.9600
C11 H11C 0.9600
C12 C13 1.39(2)
C12 H12A 0.9300
C13 C14 1.40(2)
C13 C15 1.52(2)
C15 H15A 0.9700
C15 H15B 0.9700
C16 C17 1.54(2)
C16 H16A 0.9700
C16 H16B 0.9700
C17 H17A 0.9700
C17 H17B 0.9700
C18 C19 1.51(2)
C18 H18A 0.9700
C18 H18B 0.9700
C19 H19A 0.9700
C19 H19B 0.9700
C20 C21 1.39(2)
C20 C25 1.41(2)
C21 C22 1.39(2)
C21 H21 0.9300
C22 C23 1.35(2)
C22 H22 0.9300
C23 C24 1.37(2)
C23 H23 0.9300
C24 C25 1.43(2)
C24 H24 0.9300
C26 C27 1.47(2)
C26 H26 0.9300
C27 C33 1.38(2)
C27 C28 1.38(2)
C28 C29 1.38(3)
C28 H28 0.9300
C29 C31 1.37(3)
C29 C30 1.52(3)
C30 H30A 0.9600
C30 H30B 0.9600
C30 H30C 0.9600
C31 C32 1.38(2)
C31 H31 0.9300
C32 C33 1.44(2)
C32 C34 1.48(2)
C34 H34A 0.9700
C34 H34B 0.9700
C35 C36 1.48(2)
C35 H35A 0.9700
C35 H35B 0.9700
C36 H36A 0.9700
C36 H36B 0.9700
C37 C38 1.53(2)
C37 H37A 0.9700
C37 H37B 0.9700
C38 H38A 0.9700
C38 H38B 0.9700
C39 C40 1.40(2)
C39 C44 1.40(2)
C40 C41 1.39(2)
C40 H40 0.9300
C41 C42 1.36(2)
C41 H41 0.9300
C42 C43 1.39(2)
C42 H42 0.9300
C43 C44 1.41(2)
C43 H43 0.9300
C45 C46 1.47(2)
C45 H45 0.9300
C46 C47 1.38(2)
C46 C52 1.40(2)
C47 C48 1.41(2)
C47 H47 0.9300
C48 C50 1.39(2)
C48 C49 1.52(2)
C49 H49A 0.9600
C49 H49B 0.9600
C49 H49C 0.9600
C50 C51 1.36(2)
C50 H50 0.9300
C51 C52 1.43(2)
C51 C53 1.47(2)
C53 H53A 0.9700
C53 H53B 0.9700
C54 C55 1.52(2)
C54 H54A 0.9700
C54 H54B 0.9700
C55 H55A 0.9700
C55 H55B 0.9700
C56 C57 1.55(2)
C56 H56A 0.9700
C56 H56B 0.9700
C57 H57A 0.9700
C57 H57B 0.9700
C58 C63 1.39(2)
C58 C59 1.40(3)
C59 C60 1.37(3)
C59 H59 0.9300
C60 C61 1.45(3)
C60 H60 0.9300
C61 C62 1.39(3)
C61 H61 0.9300
C62 C63 1.37(2)
C62 H62 0.9300
C64 C65 1.41(2)
C64 H64 0.9300
C65 C66 1.40(2)
C65 C71 1.41(2)
C66 C67 1.38(2)
C66 H66 0.9300
C67 C69 1.41(2)
C67 C68 1.51(2)
C68 H68A 0.9600
C68 H68B 0.9600
C68 H68C 0.9600
C69 C70 1.42(2)
C69 H69 0.9300
C70 C71 1.40(2)
C70 C72 1.46(2)
C72 H72A 0.9700
C72 H72B 0.9700
C73 C74 1.48(2)
C73 H73A 0.9700
C73 H73B 0.9700
C74 H74A 0.9700
C74 H74B 0.9700
C75 C76 1.56(3)
C75 H75A 0.9700
C75 H75B 0.9700
C76 H76A 0.9700
C76 H76B 0.9700
C78 H78 0.9800
C79 H79A 0.9600
C79 H79B 0.9600
C79 H79C 0.9600
